data_4102826
loop_
_publ_author_name
'Sandrine Perruchas'
'Xavier F. Le Goff'
'S\'ebastien Maron'
'Isabelle Maurin'
'Fran\,cois Guillen'
'Alain Garcia'
'Thierry Gacoin'
'Jean-Pierre Boilot'

_publ_contact_author_address
;Laboratoire DCPH
Ecole Polytechnique
Route de Saclay
F91128 Palaiseau
France
;
_publ_contact_author_email xavier-frederic.legoff@polytechnique.edu
_publ_contact_author_fax 330169334440
_publ_contact_author_name 'Xavier F. Le Goff'
_publ_contact_author_phone 330169334413
_publ_section_title
;
 Mechanochromic and Thermochromic Luminescence of a Copper Iodide Cluster
;
_journal_name_full 'Journal of the American Chemical Society'
_journal_page_first 10967
_journal_page_last 10969
_journal_paper_doi 10.1021/ja103431d
_journal_volume 132
_journal_year 2010
_chemical_formula_moiety 'C60 H60 Cu4 I4 P4'
_chemical_formula_sum 'C60 H60 Cu4 I4 P4'
_chemical_formula_weight 1666.72
_chemical_name_systematic
; 
 ? 
;
_space_group_IT_number 114
_symmetry_cell_setting tetragonal
_symmetry_space_group_name_Hall 'P -4 2n'
_symmetry_space_group_name_H-M 'P -4 21 c'
_atom_sites_solution_hydrogens geom
_atom_sites_solution_primary direct
_atom_sites_solution_secondary difmap
_audit_creation_date 2010-04-20
_audit_creation_method SHELXL-97
_cell_angle_alpha 90.00
_cell_angle_beta 90.00
_cell_angle_gamma 90.00
_cell_formula_units_Z 2
_cell_length_a 15.596(1)
_cell_length_b 15.596(1)
_cell_length_c 12.165(1)
_cell_measurement_reflns_used 3875
_cell_measurement_temperature 150.0(1)
_cell_measurement_theta_max 30.034
_cell_measurement_theta_min 0.998
_cell_volume 2959.0(4)
_computing_structure_refinement 'SHELXL-97 (Sheldrick, 1997)'
_computing_structure_solution 'SHELXS-97 (Sheldrick, 1990)'
_diffrn_ambient_temperature 150.0(1)
_diffrn_measured_fraction_theta_full 0.997
_diffrn_measured_fraction_theta_max 0.997
_diffrn_measurement_device_type KappaCCD
_diffrn_measurement_method 'phi and omega scans'
_diffrn_radiation_monochromator graphite
_diffrn_radiation_source 'fine-focus sealed tube'
_diffrn_radiation_type MoK\a
_diffrn_radiation_wavelength 0.71069
_diffrn_reflns_av_R_equivalents 0.0231
_diffrn_reflns_av_sigmaI/netI 0.0328
_diffrn_reflns_limit_h_max 21
_diffrn_reflns_limit_h_min -14
_diffrn_reflns_limit_k_max 19
_diffrn_reflns_limit_k_min -16
_diffrn_reflns_limit_l_max 14
_diffrn_reflns_limit_l_min -17
_diffrn_reflns_number 12958
_diffrn_reflns_theta_full 30.02
_diffrn_reflns_theta_max 30.02
_diffrn_reflns_theta_min 2.92
_exptl_absorpt_coefficient_mu 3.650
_exptl_absorpt_correction_T_max 0.5288
_exptl_absorpt_correction_T_min 0.4745
_exptl_absorpt_correction_type multi-scan
_exptl_absorpt_process_details 'Denzo/Scalepack (Otwinowski & Minor, 1996)'
_exptl_crystal_colour Colorless
_exptl_crystal_density_diffrn 1.871
_exptl_crystal_density_method 'not measured'
_exptl_crystal_description Block
_exptl_crystal_F_000 1616
_exptl_crystal_size_max 0.24
_exptl_crystal_size_mid 0.22
_exptl_crystal_size_min 0.20
_refine_diff_density_max 0.501
_refine_diff_density_min -0.762
_refine_diff_density_rms 0.075
_refine_ls_abs_structure_details 'Flack H D (1983), Acta Cryst. A39, 876-881'
_refine_ls_abs_structure_Flack 0.044(14)
_refine_ls_extinction_method none
_refine_ls_goodness_of_fit_ref 1.020
_refine_ls_hydrogen_treatment constr
_refine_ls_matrix_type full
_refine_ls_number_parameters 163
_refine_ls_number_reflns 4310
_refine_ls_number_restraints 0
_refine_ls_restrained_S_all 1.020
_refine_ls_R_factor_all 0.0281
_refine_ls_R_factor_gt 0.0234
_refine_ls_shift/su_max 0.002
_refine_ls_shift/su_mean 0.000
_refine_ls_structure_factor_coef Fsqd
_refine_ls_weighting_details 'calc w=1/[\s^2^(Fo^2^)+(0.0131P)^2^+1.2219P] where P=(Fo^2^+2Fc^2^)/3'
_refine_ls_weighting_scheme calc
_refine_ls_wR_factor_gt 0.0468
_refine_ls_wR_factor_ref 0.0482
_reflns_number_gt 3942
_reflns_number_total 4310
_reflns_threshold_expression >2sigma(I)
_cod_data_source_file ja103431d_si_001.cif
_cod_data_source_block sp2-125
_cod_database_code 4102826

loop_
_symmetry_equiv_pos_as_xyz
'x, y, z'
'y, -x, -z'
'-x, -y, z'
'-y, x, -z'
'x+1/2, -y+1/2, -z+1/2'
'-y+1/2, -x+1/2, z+1/2'
'-x+1/2, y+1/2, -z+1/2'
'y+1/2, x+1/2, z+1/2'

loop_
_atom_site_label
_atom_site_type_symbol
_atom_site_fract_x
_atom_site_fract_y
_atom_site_fract_z
_atom_site_U_iso_or_equiv
_atom_site_adp_type
_atom_site_occupancy
_atom_site_symmetry_multiplicity
_atom_site_calc_flag
_atom_site_refinement_flags
I1 I 0.413361(10) 0.598134(10) 0.132487(13) 0.02306(4) Uani 1 1 d .
Cu1 Cu 0.41696(2) 0.42987(2) 0.08583(3) 0.02849(8) Uani 1 1 d .
P1 P 0.34137(5) 0.33756(4) 0.18975(6) 0.02268(14) Uani 1 1 d .
C1 C 0.38564(19) 0.32311(18) 0.3297(2) 0.0315(6) Uani 1 1 d .
H1A H 0.3539 0.2765 0.3671 0.038 Uiso 1 1 calc R
H1B H 0.4464 0.3054 0.3239 0.038 Uiso 1 1 calc R
C2 C 0.3801(2) 0.4035(2) 0.3984(3) 0.0408(8) Uani 1 1 d .
H2 H 0.4025 0.4556 0.3699 0.049 Uiso 1 1 calc R
C3 C 0.3445(2) 0.4032(2) 0.4985(3) 0.0553(10) Uani 1 1 d .
H3A H 0.3219 0.3515 0.5280 0.066 Uiso 1 1 calc R
H3B H 0.3418 0.4547 0.5401 0.066 Uiso 1 1 calc R
C4 C 0.22804(17) 0.35947(17) 0.2102(2) 0.0251(5) Uani 1 1 d .
C5 C 0.18577(18) 0.40076(17) 0.1248(2) 0.0315(6) Uani 1 1 d .
H5 H 0.2168 0.4184 0.0615 0.038 Uiso 1 1 calc R
C6 C 0.09763(17) 0.41653(18) 0.1316(2) 0.0383(6) Uani 1 1 d .
H6 H 0.0690 0.4449 0.0730 0.046 Uiso 1 1 calc R
C7 C 0.05221(19) 0.39104(19) 0.2229(2) 0.0369(7) Uani 1 1 d .
H7 H -0.0076 0.4020 0.2273 0.044 Uiso 1 1 calc R
C8 C 0.09347(19) 0.34957(19) 0.3083(2) 0.0366(7) Uani 1 1 d .
H8 H 0.0618 0.3313 0.3707 0.044 Uiso 1 1 calc R
C9 C 0.18111(19) 0.33453(19) 0.3029(2) 0.0310(6) Uani 1 1 d .
H9 H 0.2094 0.3072 0.3625 0.037 Uiso 1 1 calc R
C10 C 0.33911(15) 0.22651(16) 0.1423(2) 0.0236(5) Uani 1 1 d .
C11 C 0.37939(18) 0.20355(17) 0.0448(2) 0.0289(6) Uani 1 1 d .
H11 H 0.4098 0.2456 0.0040 0.035 Uiso 1 1 calc R
C12 C 0.37574(19) 0.12007(19) 0.0064(2) 0.0346(7) Uani 1 1 d .
H12 H 0.4031 0.1055 -0.0609 0.041 Uiso 1 1 calc R
C13 C 0.33269(19) 0.05807(19) 0.0650(2) 0.0353(7) Uani 1 1 d .
H13 H 0.3300 0.0009 0.0382 0.042 Uiso 1 1 calc R
C14 C 0.2932(2) 0.07950(19) 0.1633(2) 0.0382(7) Uani 1 1 d .
H14 H 0.2640 0.0368 0.2045 0.046 Uiso 1 1 calc R
C15 C 0.29641(19) 0.16266(19) 0.2011(2) 0.0328(6) Uani 1 1 d .
H15 H 0.2690 0.1768 0.2685 0.039 Uiso 1 1 calc R

loop_
_atom_site_aniso_label
_atom_site_aniso_U_11
_atom_site_aniso_U_22
_atom_site_aniso_U_33
_atom_site_aniso_U_23
_atom_site_aniso_U_13
_atom_site_aniso_U_12
I1 0.02051(8) 0.02075(8) 0.02791(7) -0.00278(7) 0.00059(7) 0.00224(6)
Cu1 0.02769(18) 0.02338(16) 0.03440(17) 0.00066(13) -0.00033(14) -0.00459(13)
P1 0.0215(3) 0.0215(3) 0.0250(3) -0.0017(3) 0.0004(3) -0.0031(3)
C1 0.0324(16) 0.0315(16) 0.0306(13) 0.0008(11) -0.0068(12) 0.0014(12)
C2 0.0493(19) 0.0325(16) 0.0407(16) -0.0056(13) -0.0168(13) 0.0061(14)
C3 0.082(3) 0.042(2) 0.0424(19) -0.0126(15) -0.0052(17) 0.016(2)
C4 0.0257(14) 0.0198(13) 0.0298(13) -0.0010(10) -0.0024(11) 0.0003(10)
C5 0.0346(14) 0.0324(15) 0.0275(12) 0.0054(13) -0.0015(12) -0.0028(11)
C6 0.0335(15) 0.0378(16) 0.0435(15) 0.0055(14) -0.0125(14) 0.0036(12)
C7 0.0280(15) 0.0350(17) 0.0476(16) -0.0004(14) -0.0022(13) 0.0018(13)
C8 0.0298(16) 0.0390(17) 0.0410(15) 0.0012(12) 0.0081(13) 0.0023(13)
C9 0.0321(16) 0.0302(16) 0.0306(14) 0.0046(12) 0.0019(12) 0.0022(12)
C10 0.0204(12) 0.0228(12) 0.0276(12) 0.0029(11) -0.0013(11) -0.0028(9)
C11 0.0301(15) 0.0249(14) 0.0317(14) 0.0037(11) 0.0018(11) -0.0008(11)
C12 0.0380(17) 0.0310(16) 0.0347(14) -0.0046(12) 0.0033(12) 0.0033(13)
C13 0.0349(16) 0.0225(15) 0.0487(17) -0.0063(13) -0.0014(13) 0.0005(12)
C14 0.0425(17) 0.0241(15) 0.0480(18) 0.0028(13) 0.0065(13) -0.0064(13)
C15 0.0332(16) 0.0278(15) 0.0376(15) 0.0002(12) 0.0071(12) -0.0018(12)

loop_
_atom_type_symbol
_atom_type_description
_atom_type_scat_dispersion_real
_atom_type_scat_dispersion_imag
_atom_type_scat_source
C C 0.0033 0.0016 'International Tables Vol C Tables 4.2.6.8 and 6.1.1.4'
H H 0.0000 0.0000 'International Tables Vol C Tables 4.2.6.8 and 6.1.1.4'
Cu Cu 0.3201 1.2651 'International Tables Vol C Tables 4.2.6.8 and 6.1.1.4'
I I -0.4742 1.8119 'International Tables Vol C Tables 4.2.6.8 and 6.1.1.4'
P P 0.1023 0.0942 'International Tables Vol C Tables 4.2.6.8 and 6.1.1.4'

loop_
_geom_angle_atom_site_label_1
_geom_angle_atom_site_label_2
_geom_angle_atom_site_label_3
_geom_angle
_geom_angle_site_symmetry_1
_geom_angle_site_symmetry_3
Cu1 I1 Cu1 72.696(12) 2_565 .
Cu1 I1 Cu1 71.816(12) 2_565 3_665
Cu1 I1 Cu1 77.315(12) . 3_665
P1 Cu1 I1 116.72(2) . 4_655
P1 Cu1 I1 119.71(2) . .
I1 Cu1 I1 107.557(13) 4_655 .
P1 Cu1 I1 106.71(2) . 3_665
I1 Cu1 I1 105.950(13) 4_655 3_665
I1 Cu1 I1 97.589(12) . 3_665
C4 P1 C10 101.69(12) . .
C4 P1 C1 105.08(13) . .
C10 P1 C1 100.52(12) . .
C4 P1 Cu1 117.78(9) . .
C10 P1 Cu1 116.06(8) . .
C1 P1 Cu1 113.54(10) . .
C2 C1 P1 112.8(2) . .
C2 C1 H1A 109.0 . .
P1 C1 H1A 109.0 . .
C2 C1 H1B 109.0 . .
P1 C1 H1B 109.0 . .
H1A C1 H1B 107.8 . .
C3 C2 C1 121.7(3) . .
C3 C2 H2 119.2 . .
C1 C2 H2 119.2 . .
C2 C3 H3A 120.0 . .
C2 C3 H3B 120.0 . .
H3A C3 H3B 120.0 . .
C5 C4 C9 118.9(3) . .
C5 C4 P1 116.5(2) . .
C9 C4 P1 124.5(2) . .
C4 C5 C6 120.2(3) . .
C4 C5 H5 119.9 . .
C6 C5 H5 119.9 . .
C7 C6 C5 120.2(3) . .
C7 C6 H6 119.9 . .
C5 C6 H6 119.9 . .
C6 C7 C8 120.1(3) . .
C6 C7 H7 119.9 . .
C8 C7 H7 119.9 . .
C7 C8 C9 120.1(3) . .
C7 C8 H8 119.9 . .
C9 C8 H8 119.9 . .
C8 C9 C4 120.4(3) . .
C8 C9 H9 119.8 . .
C4 C9 H9 119.8 . .
C11 C10 C15 118.0(2) . .
C11 C10 P1 120.38(19) . .
C15 C10 P1 121.58(19) . .
C12 C11 C10 120.8(2) . .
C12 C11 H11 119.6 . .
C10 C11 H11 119.6 . .
C13 C12 C11 120.4(3) . .
C13 C12 H12 119.8 . .
C11 C12 H12 119.8 . .
C12 C13 C14 119.6(3) . .
C12 C13 H13 120.2 . .
C14 C13 H13 120.2 . .
C15 C14 C13 120.0(3) . .
C15 C14 H14 120.0 . .
C13 C14 H14 120.0 . .
C14 C15 C10 121.1(3) . .
C14 C15 H15 119.4 . .
C10 C15 H15 119.4 . .

loop_
_geom_bond_atom_site_label_1
_geom_bond_atom_site_label_2
_geom_bond_distance
_geom_bond_site_symmetry_2
I1 Cu1 2.6786(4) 2_565
I1 Cu1 2.6855(4) .
I1 Cu1 2.7415(4) 3_665
Cu1 P1 2.2496(8) .
Cu1 I1 2.6786(4) 4_655
Cu1 I1 2.7415(4) 3_665
P1 C4 1.817(3) .
P1 C10 1.826(3) .
P1 C1 1.851(3) .
C1 C2 1.508(4) .
C1 H1A 0.9900 .
C1 H1B 0.9900 .
C2 C3 1.339(5) .
C2 H2 0.9500 .
C3 H3A 0.9500 .
C3 H3B 0.9500 .
C4 C5 1.389(4) .
C4 C9 1.400(4) .
C5 C6 1.399(4) .
C5 H5 0.9500 .
C6 C7 1.376(4) .
C6 H6 0.9500 .
C7 C8 1.382(4) .
C7 H7 0.9500 .
C8 C9 1.388(4) .
C8 H8 0.9500 .
C9 H9 0.9500 .
C10 C11 1.389(4) .
C10 C15 1.396(4) .
C11 C12 1.385(4) .
C11 H11 0.9500 .
C12 C13 1.376(4) .
C12 H12 0.9500 .
C13 C14 1.386(4) .
C13 H13 0.9500 .
C14 C15 1.377(4) .
C14 H14 0.9500 .
C15 H15 0.9500 .
